data_1506187
loop_
_publ_author_name
'B\'erub\'e, Am\'elie'
'Drutu, Ioana'
'Wood, John L.'

_publ_section_title
;
 Progress toward the total synthesis of bacchopetiolone: application of a
 tandem aromatic oxidation/Diels-Alder reaction.
;
_journal_issue 24
_journal_name_full 'Organic letters'
_journal_page_first 5421
_journal_page_last 5424
_journal_paper_doi 10.1021/ol061737h
_journal_volume 8
_journal_year 2006
_chemical_formula_sum 'C32 H40 O6'
_chemical_formula_weight 520.64
_chemical_name_systematic
; 
 ? 
;
_space_group_IT_number 60
_symmetry_cell_setting orthorhombic
_symmetry_space_group_name_Hall '-P 2n 2ab'
_symmetry_space_group_name_H-M 'P b c n'
_atom_sites_solution_hydrogens geom
_atom_sites_solution_primary direct
_atom_sites_solution_secondary difmap
_audit_creation_method SHELXL-97
_cell_angle_alpha 90.00
_cell_angle_beta 90.00
_cell_angle_gamma 90.00
_cell_formula_units_Z 4
_cell_length_a 26.120(5)
_cell_length_b 9.0920(18)
_cell_length_c 11.853(2)
_cell_measurement_temperature 183(2)
_cell_volume 2814.9(9)
_computing_cell_refinement Denzo
_computing_data_collection 'Nonius Collect'
_computing_data_reduction Denzo
_computing_molecular_graphics XP
_computing_publication_material XCIF
_computing_structure_refinement 'SHELXL-97 (Sheldrick, 1997)'
_computing_structure_solution 'SHELXS-97 (Sheldrick, 1990)'
_diffrn_ambient_temperature 183(2)
_diffrn_measured_fraction_theta_full 0.995
_diffrn_measured_fraction_theta_max 0.995
_diffrn_measurement_device_type 'Nonius KappaCCD'
_diffrn_measurement_method '\w scans'
_diffrn_radiation_monochromator graphite
_diffrn_radiation_source 'fine-focus sealed tube'
_diffrn_radiation_type MoK\a
_diffrn_radiation_wavelength 0.71073
_diffrn_reflns_av_R_equivalents 0.0473
_diffrn_reflns_av_sigmaI/netI 0.0453
_diffrn_reflns_limit_h_max 32
_diffrn_reflns_limit_h_min -32
_diffrn_reflns_limit_k_max 11
_diffrn_reflns_limit_k_min -11
_diffrn_reflns_limit_l_max 14
_diffrn_reflns_limit_l_min -14
_diffrn_reflns_number 9345
_diffrn_reflns_theta_full 26.02
_diffrn_reflns_theta_max 26.02
_diffrn_reflns_theta_min 3.23
_exptl_absorpt_coefficient_mu 0.084
_exptl_absorpt_correction_T_max 0.9917
_exptl_absorpt_correction_T_min 0.9713
_exptl_absorpt_correction_type none
_exptl_crystal_colour colorless
_exptl_crystal_density_diffrn 1.229
_exptl_crystal_density_method 'not measured'
_exptl_crystal_description plate
_exptl_crystal_F_000 1120
_exptl_crystal_size_max 0.35
_exptl_crystal_size_mid 0.25
_exptl_crystal_size_min 0.10
_refine_diff_density_max 0.264
_refine_diff_density_min -0.197
_refine_diff_density_rms 0.039
_refine_ls_extinction_method none
_refine_ls_goodness_of_fit_ref 1.534
_refine_ls_hydrogen_treatment mixed
_refine_ls_matrix_type full
_refine_ls_number_parameters 182
_refine_ls_number_reflns 2764
_refine_ls_number_restraints 0
_refine_ls_restrained_S_all 1.534
_refine_ls_R_factor_all 0.1169
_refine_ls_R_factor_gt 0.0764
_refine_ls_shift/su_max 0.007
_refine_ls_shift/su_mean 0.001
_refine_ls_structure_factor_coef Fsqd
_refine_ls_weighting_details 'calc w=1/[\s^2^(Fo^2^)+(0.0914P)^2^+0.0000P] where P=(Fo^2^+2Fc^2^)/3'
_refine_ls_weighting_scheme calc
_refine_ls_wR_factor_gt 0.2128
_refine_ls_wR_factor_ref 0.2252
_reflns_number_gt 1803
_reflns_number_total 2764
_reflns_threshold_expression >2sigma(I)
_cod_data_source_file ol061737hsi20060714_054311.cif
_cod_data_source_block ab01
_cod_depositor_comments
;
The following automatic conversions were performed:

'_symmetry_cell_setting' value 'Orthorhombic' changed to
'orthorhombic' according to
/home/saulius/struct/CIF-dictionaries/cif_core.dic dictionary named
'cif_core.dic' version 2.4.1 from 2010-06-29.

Automatic conversion script
Id: cif_fix_values 1715 2011-07-08 13:25:40Z adriana 
;
_cod_original_cell_volume 2814.8(10)
_cod_original_sg_symbol_H-M Pbcn
_cod_database_code 1506187

loop_
_symmetry_equiv_pos_as_xyz
'x, y, z'
'-x+1/2, -y+1/2, z+1/2'
'-x, y, -z+1/2'
'x+1/2, -y+1/2, -z'
'-x, -y, -z'
'x-1/2, y-1/2, -z-1/2'
'x, -y, z-1/2'
'-x-1/2, y-1/2, z'

loop_
_atom_site_label
_atom_site_type_symbol
_atom_site_fract_x
_atom_site_fract_y
_atom_site_fract_z
_atom_site_U_iso_or_equiv
_atom_site_adp_type
_atom_site_occupancy
_atom_site_symmetry_multiplicity
_atom_site_calc_flag
_atom_site_refinement_flags
_atom_site_disorder_assembly
_atom_site_disorder_group
O1 O 0.09389(8) -0.1955(2) 0.46372(15) 0.0691(6) Uani 1 1 d . A .
O2 O 0.05915(7) 0.0661(2) 0.37576(13) 0.0591(6) Uani 1 1 d . . .
O3 O 0.07720(10) 0.3047(2) 0.38986(15) 0.0848(8) Uani 1 1 d . . .
C1 C 0.07513(12) -0.1942(3) 0.3720(2) 0.0612(8) Uani 1 1 d . . .
C2 C 0.0808(2) -0.3419(6) 0.3088(4) 0.0508(13) Uani 0.50 1 d P A 1
H2A H 0.1008 -0.4230 0.3334 0.061 Uiso 0.50 1 calc PR A 1
C2' C 0.03395(19) -0.3001(6) 0.3273(4) 0.0472(12) Uani 0.50 1 d P . 2
H2'A H 0.0357 -0.3925 0.3728 0.057 Uiso 0.50 1 calc PR . 2
C3 C 0.05062(12) -0.3372(4) 0.2056(2) 0.0692(9) Uani 1 1 d . . .
C4 C 0.03099(14) -0.2179(4) 0.1528(2) 0.0838(12) Uani 1 1 d . . .
H4A H 0.0208 -0.2239 0.0760 0.101 Uiso 1 1 calc R . .
C5 C 0.02536(9) -0.0745(3) 0.21687(19) 0.0500(7) Uani 1 1 d . . .
H5A H 0.0253 0.0093 0.1622 0.060 Uiso 1 1 calc R A .
C6 C 0.07072(9) -0.0556(3) 0.30030(19) 0.0517(7) Uani 1 1 d . A .
C7 C 0.05870(13) -0.4823(3) 0.1483(2) 0.0697(9) Uani 1 1 d . A .
H7A H 0.0698 -0.4656 0.0704 0.104 Uiso 1 1 calc R . .
H7B H 0.0266 -0.5378 0.1482 0.104 Uiso 1 1 calc R . .
H7C H 0.0850 -0.5382 0.1888 0.104 Uiso 1 1 calc R . .
C8 C 0.08392(12) 0.1891(4) 0.3431(2) 0.0648(8) Uani 1 1 d . . .
C9 C 0.11816(12) 0.1561(3) 0.2454(2) 0.0668(8) Uani 1 1 d . A .
H9A H 0.1519 0.2040 0.2546 0.080 Uiso 1 1 calc R . .
H9B H 0.1026 0.1891 0.1735 0.080 Uiso 1 1 calc R . .
C10 C 0.12305(10) -0.0110(3) 0.2491(2) 0.0568(8) Uani 1 1 d . . .
H10A H 0.1495 -0.0337 0.3076 0.068 Uiso 1 1 calc R A .
C11 C 0.14101(10) -0.0833(3) 0.1409(2) 0.0588(8) Uani 1 1 d . A .
H11A H 0.1156 -0.0650 0.0806 0.071 Uiso 1 1 calc R . .
H11B H 0.1433 -0.1909 0.1526 0.071 Uiso 1 1 calc R . .
C12 C 0.19318(12) -0.0249(4) 0.1035(3) 0.0795(10) Uani 1 1 d . . .
H12A H 0.1901 0.0812 0.0858 0.095 Uiso 1 1 calc R A .
H12B H 0.2179 -0.0356 0.1662 0.095 Uiso 1 1 calc R . .
C13 C 0.21323(12) -0.1050(4) 0.0014(2) 0.0815(10) Uani 1 1 d . A .
H13A H 0.1886 -0.1582 -0.0412 0.098 Uiso 1 1 calc R . .
C14 C 0.26038(12) -0.1106(4) -0.0359(3) 0.0778(10) Uani 1 1 d . . .
C15 C 0.27516(16) -0.1957(5) -0.1382(3) 0.1026(13) Uani 1 1 d . A .
H15A H 0.2447 -0.2418 -0.1708 0.154 Uiso 1 1 calc R . .
H15B H 0.2999 -0.2720 -0.1173 0.154 Uiso 1 1 calc R . .
H15C H 0.2906 -0.1293 -0.1937 0.154 Uiso 1 1 calc R . .
C16 C 0.30398(15) -0.0335(5) 0.0231(4) 0.1201(15) Uani 1 1 d . A .
H16A H 0.2908 0.0199 0.0887 0.180 Uiso 1 1 calc R . .
H16B H 0.3202 0.0359 -0.0291 0.180 Uiso 1 1 calc R . .
H16C H 0.3293 -0.1064 0.0478 0.180 Uiso 1 1 calc R . .

loop_
_atom_site_aniso_label
_atom_site_aniso_U_11
_atom_site_aniso_U_22
_atom_site_aniso_U_33
_atom_site_aniso_U_23
_atom_site_aniso_U_13
_atom_site_aniso_U_12
O1 0.0837(14) 0.0752(15) 0.0483(11) 0.0050(9) -0.0216(9) 0.0001(10)
O2 0.0773(13) 0.0657(13) 0.0344(9) -0.0089(8) 0.0017(8) -0.0112(10)
O3 0.145(2) 0.0666(15) 0.0424(11) -0.0047(10) 0.0056(11) -0.0142(14)
C1 0.0843(19) 0.0678(19) 0.0314(13) 0.0035(12) 0.0020(13) -0.0146(15)
C2 0.063(3) 0.051(3) 0.038(3) -0.001(2) -0.003(2) 0.005(3)
C2' 0.056(3) 0.055(3) 0.030(2) 0.005(2) 0.003(2) 0.004(2)
C3 0.095(2) 0.076(2) 0.0359(14) -0.0101(14) 0.0118(15) -0.0352(18)
C4 0.110(3) 0.098(3) 0.0432(15) -0.0342(17) -0.0351(15) 0.048(2)
C5 0.0610(16) 0.0561(17) 0.0329(12) -0.0045(11) -0.0021(10) -0.0013(12)
C6 0.0617(16) 0.0644(18) 0.0291(12) -0.0097(12) -0.0011(11) -0.0062(13)
C7 0.089(2) 0.065(2) 0.0550(17) 0.0047(15) 0.0008(15) -0.0010(16)
C8 0.096(2) 0.066(2) 0.0320(13) 0.0020(14) -0.0058(13) -0.0087(17)
C9 0.085(2) 0.075(2) 0.0408(14) 0.0030(14) 0.0024(13) -0.0117(16)
C10 0.0627(17) 0.0675(19) 0.0403(13) 0.0040(13) -0.0032(11) -0.0036(13)
C11 0.0615(17) 0.072(2) 0.0431(14) 0.0082(13) 0.0050(12) 0.0044(14)
C12 0.076(2) 0.095(3) 0.067(2) 0.0058(18) 0.0151(15) -0.0049(18)
C13 0.071(2) 0.114(3) 0.0596(18) 0.0092(18) 0.0105(15) 0.0030(18)
C14 0.068(2) 0.096(3) 0.0689(19) 0.0220(18) 0.0121(16) 0.0116(17)
C15 0.095(3) 0.146(4) 0.067(2) 0.008(2) 0.0168(18) 0.027(2)
C16 0.081(3) 0.135(4) 0.144(4) -0.023(3) 0.027(2) -0.005(2)

loop_
_atom_type_symbol
_atom_type_description
_atom_type_scat_dispersion_real
_atom_type_scat_dispersion_imag
_atom_type_scat_source
C C 0.0033 0.0016 'International Tables Vol C Tables 4.2.6.8 and 6.1.1.4'
H H 0.0000 0.0000 'International Tables Vol C Tables 4.2.6.8 and 6.1.1.4'
O O 0.0106 0.0060 'International Tables Vol C Tables 4.2.6.8 and 6.1.1.4'

loop_
_geom_angle_atom_site_label_1
_geom_angle_atom_site_label_2
_geom_angle_atom_site_label_3
_geom_angle
_geom_angle_site_symmetry_1
_geom_angle_site_symmetry_3
C8 O2 C6 110.8(2) . .
O1 C1 C6 123.2(2) . .
O1 C1 C2' 126.6(3) . .
C6 C1 C2' 105.8(3) . .
O1 C1 C2 113.2(3) . .
C6 C1 C2 117.1(2) . .
C2' C1 C2 49.9(3) . .
C3 C2 C1 109.2(4) . .
C1 C2' C3 105.2(3) . .
C1 C2' C4 109.9(3) . 3
C3 C2' C4 117.5(3) . 3
C4 C3 C2 128.1(3) . .
C4 C3 C7 123.3(2) . .
C2 C3 C7 106.2(3) . .
C4 C3 C2' 98.6(3) . .
C2 C3 C2' 51.3(3) . .
C7 C3 C2' 131.0(3) . .
C3 C4 C5 119.6(2) . .
C3 C4 C2' 88.0(3) . 3
C5 C4 C2' 101.1(2) . 3
C4 C5 C5 109.8(2) . 3
C4 C5 C6 109.9(2) . .
C5 C5 C6 109.4(2) 3 .
O2 C6 C1 107.55(18) . .
O2 C6 C10 103.01(19) . .
C1 C6 C10 111.6(2) . .
O2 C6 C5 108.5(2) . .
C1 C6 C5 108.8(2) . .
C10 C6 C5 116.89(19) . .
O3 C8 O2 121.5(3) . .
O3 C8 C9 128.4(3) . .
O2 C8 C9 110.1(3) . .
C8 C9 C10 103.2(2) . .
C11 C10 C9 115.7(2) . .
C11 C10 C6 119.4(2) . .
C9 C10 C6 101.4(2) . .
C10 C11 C12 111.8(2) . .
C13 C12 C11 112.0(3) . .
C14 C13 C12 128.1(3) . .
C13 C14 C15 122.6(3) . .
C13 C14 C16 122.4(3) . .
C15 C14 C16 115.0(3) . .

loop_
_geom_bond_atom_site_label_1
_geom_bond_atom_site_label_2
_geom_bond_distance
_geom_bond_site_symmetry_2
O1 C1 1.192(3) .
O2 C8 1.349(3) .
O2 C6 1.454(3) .
O3 C8 1.201(3) .
C1 C6 1.524(4) .
C1 C2' 1.538(6) .
C1 C2 1.545(6) .
C2 C3 1.456(6) .
C2' C3 1.543(5) .
C2' C4 1.869(6) 3
C3 C4 1.354(4) .
C3 C7 1.499(4) .
C4 C5 1.516(4) .
C4 C2' 1.869(6) 3
C5 C5 1.540(5) 3
C5 C6 1.553(3) .
C6 C10 1.550(4) .
C8 C9 1.494(4) .
C9 C10 1.525(4) .
C10 C11 1.515(4) .
C11 C12 1.529(4) .
C12 C13 1.506(4) .
C13 C14 1.309(4) .
C14 C15 1.490(5) .
C14 C16 1.508(5) .
